data_2223056
loop_
_publ_author_name
'Gowda, B. Thimme'
'Foro, Sabine'
'Suchetan, P. A.'
'Fuess, Hartmut'

_publ_section_title
;
 2,2,2-Tribromo-<i>N</i>-phenylacetamide
;
_journal_coeditor_code FL2260
_journal_issue 9
_journal_name_full 'Acta Crystallographica Section E'
_journal_page_first o2226
_journal_paper_doi 10.1107/S160053680903298X
_journal_volume 65
_journal_year 2009
_chemical_formula_iupac 'C8 H6 Br3 N O'
_chemical_formula_moiety 'C8 H6 Br3 N O'
_chemical_formula_sum 'C8 H6 Br3 N O'
_chemical_formula_weight 371.87
_chemical_name_systematic
;
2,2,2-Tribromo-<i>N</i>-phenylacetamide
;
_space_group_IT_number 29
_symmetry_cell_setting orthorhombic
_symmetry_space_group_name_Hall 'P 2c -2ac'
_symmetry_space_group_name_H-M 'P c a 21'
_atom_sites_solution_hydrogens geom
_atom_sites_solution_primary direct
_atom_sites_solution_secondary difmap
_audit_creation_method SHELXL-97
_cell_angle_alpha 90.00
_cell_angle_beta 90.00
_cell_angle_gamma 90.00
_cell_formula_units_Z 4
_cell_length_a 10.1863(8)
_cell_length_b 9.1483(7)
_cell_length_c 11.8856(9)
_cell_measurement_reflns_used 25
_cell_measurement_temperature 299(2)
_cell_measurement_theta_max 20.65
_cell_measurement_theta_min 4.84
_cell_volume 1107.59(15)
_computing_cell_refinement 'CAD-4-PC (Enraf--Nonius, 1996)'
_computing_data_collection 'CAD-4-PC (Enraf--Nonius, 1996)'
_computing_data_reduction 'REDU4 (Stoe & Cie, 1987)'
_computing_molecular_graphics 'PLATON (Spek, 2009)'
_computing_publication_material 'SHELXL97 (Sheldrick, 2008)'
_computing_structure_refinement 'SHELXL97 (Sheldrick, 2008)'
_computing_structure_solution 'SHELXS97 (Sheldrick, 2008)'
_diffrn_ambient_temperature 299(2)
_diffrn_measured_fraction_theta_full 1.000
_diffrn_measured_fraction_theta_max 1.000
_diffrn_measurement_device_type 'Enraf--Nonius CAD-4'
_diffrn_measurement_method \w/2\q
_diffrn_radiation_monochromator graphite
_diffrn_radiation_source 'fine-focus sealed tube'
_diffrn_radiation_type CuK\a
_diffrn_radiation_wavelength 1.54180
_diffrn_reflns_av_R_equivalents 0.0515
_diffrn_reflns_av_sigmaI/netI 0.0379
_diffrn_reflns_limit_h_max 0
_diffrn_reflns_limit_h_min -12
_diffrn_reflns_limit_k_max 10
_diffrn_reflns_limit_k_min -10
_diffrn_reflns_limit_l_max 14
_diffrn_reflns_limit_l_min -11
_diffrn_reflns_number 2653
_diffrn_reflns_theta_full 66.95
_diffrn_reflns_theta_max 66.95
_diffrn_reflns_theta_min 4.83
_diffrn_standards_decay_% 1.5
_diffrn_standards_interval_time 120
_diffrn_standards_number 3
_exptl_absorpt_coefficient_mu 13.218
_exptl_absorpt_correction_T_max 0.1782
_exptl_absorpt_correction_T_min 0.0371
_exptl_absorpt_correction_type psi-scan
_exptl_absorpt_process_details '(North <i>et al.</i>,  1968)'
_exptl_crystal_colour colourless
_exptl_crystal_density_diffrn 2.230
_exptl_crystal_density_method 'not measured'
_exptl_crystal_description needle
_exptl_crystal_F_000 696
_exptl_crystal_size_max 0.50
_exptl_crystal_size_mid 0.18
_exptl_crystal_size_min 0.13
_refine_diff_density_max 1.857
_refine_diff_density_min -1.176
_refine_ls_abs_structure_details 'Flack (1983), 276 Friedel pairs'
_refine_ls_abs_structure_Flack 0.00(13)
_refine_ls_extinction_coef 0.0035(8)
_refine_ls_extinction_expression Fc^*^=kFc[1+0.001xFc^2^\l^3^/sin(2\q)]^-1/4^
_refine_ls_extinction_method 'SHELXL97 (Sheldrick, 2008)'
_refine_ls_goodness_of_fit_ref 1.053
_refine_ls_hydrogen_treatment constr
_refine_ls_matrix_type full
_refine_ls_number_parameters 119
_refine_ls_number_reflns 1311
_refine_ls_number_restraints 25
_refine_ls_restrained_S_all 1.054
_refine_ls_R_factor_all 0.0818
_refine_ls_R_factor_gt 0.0792
_refine_ls_shift/su_max 0.002
_refine_ls_shift/su_mean 0.000
_refine_ls_structure_factor_coef Fsqd
_refine_ls_weighting_details 'calc w=1/[\s^2^(Fo^2^)+(0.1659P)^2^+2.9656P] where P=(Fo^2^+2Fc^2^)/3'
_refine_ls_weighting_scheme calc
_refine_ls_wR_factor_gt 0.2325
_refine_ls_wR_factor_ref 0.2372
_reflns_number_gt 1237
_reflns_number_total 1311
_reflns_threshold_expression I>2\s(I)
_cod_data_source_file fl2260.cif
_cod_data_source_block I
_cod_database_code 2223056
_cod_database_fobs_code 2223056

loop_
_symmetry_equiv_pos_as_xyz
'x, y, z'
'-x, -y, z+1/2'
'-x+1/2, y, z+1/2'
'x+1/2, -y, z'

loop_
_atom_site_type_symbol
_atom_site_label
_atom_site_fract_x
_atom_site_fract_y
_atom_site_fract_z
_atom_site_U_iso_or_equiv
_atom_site_adp_type
_atom_site_calc_flag
_atom_site_refinement_flags
_atom_site_occupancy
_atom_site_disorder_assembly
_atom_site_disorder_group
C C1 0.2439(16) 0.3139(13) 0.6091(14) 0.057(3) Uani d . 1 . .
C C2 0.1483(19) 0.2891(18) 0.6869(19) 0.078(4) Uani d U 1 . .
H H2 0.0753 0.3500 0.6914 0.094 Uiso calc R 1 . .
C C3 0.162(3) 0.169(3) 0.761(3) 0.110(7) Uani d U 1 . .
H H3 0.1010 0.1557 0.8185 0.132 Uiso calc R 1 . .
C C4 0.256(3) 0.077(2) 0.751(2) 0.095(5) Uani d U 1 . .
H H4 0.2575 -0.0070 0.7947 0.114 Uiso calc R 1 . .
C C5 0.3521(19) 0.1043(17) 0.6774(19) 0.079(4) Uani d U 1 . .
H H5 0.4247 0.0427 0.6773 0.095 Uiso calc R 1 . .
C C6 0.3495(16) 0.2176(13) 0.6019(17) 0.065(4) Uani d . 1 . .
H H6 0.4153 0.2297 0.5484 0.078 Uiso calc R 1 . .
C C7 0.3328(12) 0.5181(14) 0.5056(12) 0.053(3) Uani d . 1 . .
C C8 0.3002(15) 0.6556(17) 0.4339(16) 0.069(4) Uani d . 1 . .
N N1 0.2341(10) 0.4331(11) 0.5359(12) 0.058(2) Uani d . 1 . .
H H1N 0.1579 0.4526 0.5085 0.069 Uiso calc R 1 . .
O O1 0.4489(8) 0.5008(11) 0.5332(12) 0.076(4) Uani d . 1 . .
Br Br1 0.1668(3) 0.6121(3) 0.3197(2) 0.0988(9) Uani d . 1 . .
Br Br2 0.2294(3) 0.80125(17) 0.5320(2) 0.1007(10) Uani d . 1 . .
Br Br3 0.4497(2) 0.7263(3) 0.3550(3) 0.1230(14) Uani d . 1 . .

loop_
_atom_site_aniso_label
_atom_site_aniso_U_11
_atom_site_aniso_U_22
_atom_site_aniso_U_33
_atom_site_aniso_U_12
_atom_site_aniso_U_13
_atom_site_aniso_U_23
C1 0.049(6) 0.064(7) 0.059(8) -0.012(6) -0.003(6) 0.003(6)
C2 0.075(8) 0.080(7) 0.079(8) -0.011(6) 0.014(7) 0.021(6)
C3 0.112(11) 0.110(9) 0.108(11) -0.016(8) 0.014(9) 0.020(8)
C4 0.106(9) 0.085(7) 0.095(10) -0.013(8) -0.013(8) 0.014(7)
C5 0.082(8) 0.069(6) 0.087(9) -0.002(6) -0.016(7) 0.004(6)
C6 0.060(8) 0.052(6) 0.083(10) 0.004(5) -0.022(7) 0.001(6)
C7 0.038(5) 0.066(6) 0.054(7) 0.001(4) 0.005(5) 0.017(6)
C8 0.057(8) 0.068(7) 0.081(11) 0.014(6) 0.006(7) 0.020(7)
N1 0.037(5) 0.068(5) 0.068(7) 0.005(4) -0.007(5) 0.008(6)
O1 0.035(4) 0.085(6) 0.109(10) -0.008(4) -0.007(5) 0.042(7)
Br1 0.1101(17) 0.1157(14) 0.0705(12) -0.0051(11) -0.0328(12) 0.0179(10)
Br2 0.164(2) 0.0664(9) 0.0719(12) 0.0155(10) 0.0171(14) 0.0000(8)
Br3 0.0680(11) 0.1321(19) 0.169(3) 0.0095(10) 0.0356(14) 0.091(2)

loop_
_atom_type_symbol
_atom_type_description
_atom_type_scat_dispersion_real
_atom_type_scat_dispersion_imag
_atom_type_scat_source
C C 0.0181 0.0091 'International Tables Vol C Tables 4.2.6.8 and 6.1.1.4'
H H 0.0000 0.0000 'International Tables Vol C Tables 4.2.6.8 and 6.1.1.4'
N N 0.0311 0.0180 'International Tables Vol C Tables 4.2.6.8 and 6.1.1.4'
O O 0.0492 0.0322 'International Tables Vol C Tables 4.2.6.8 and 6.1.1.4'
Br Br -0.6763 1.2805 'International Tables Vol C Tables 4.2.6.8 and 6.1.1.4'

loop_
_geom_angle_atom_site_label_1
_geom_angle_atom_site_label_2
_geom_angle_atom_site_label_3
_geom_angle_site_symmetry_1
_geom_angle_site_symmetry_3
_geom_angle
_geom_angle_publ_flag
C2 C1 C6 . . 119.3(15) ?
C2 C1 N1 . . 120.1(15) ?
C6 C1 N1 . . 120.6(15) ?
C1 C2 C3 . . 118.7(19) ?
C1 C2 H2 . . 120.6 ?
C3 C2 H2 . . 120.6 ?
C4 C3 C2 . . 122(3) ?
C4 C3 H3 . . 119.2 ?
C2 C3 H3 . . 119.2 ?
C3 C4 C5 . . 119(2) ?
C3 C4 H4 . . 120.3 ?
C5 C4 H4 . . 120.3 ?
C4 C5 C6 . . 123.6(18) ?
C4 C5 H5 . . 118.2 ?
C6 C5 H5 . . 118.2 ?
C5 C6 C1 . . 116.9(18) ?
C5 C6 H6 . . 121.6 ?
C1 C6 H6 . . 121.6 ?
O1 C7 N1 . . 125.5(11) ?
O1 C7 C8 . . 117.0(11) ?
N1 C7 C8 . . 117.5(11) ?
C7 C8 Br3 . . 111.9(9) ?
C7 C8 Br2 . . 108.1(11) ?
Br3 C8 Br2 . . 111.4(9) ?
C7 C8 Br1 . . 111.3(11) ?
Br3 C8 Br1 . . 106.4(9) ?
Br2 C8 Br1 . . 107.6(7) ?
C7 N1 C1 . . 125.0(11) ?
C7 N1 H1N . . 117.5 ?
C1 N1 H1N . . 117.5 ?

loop_
_geom_bond_atom_site_label_1
_geom_bond_atom_site_label_2
_geom_bond_site_symmetry_2
_geom_bond_distance
_geom_bond_publ_flag
C1 C2 . 1.36(3) ?
C1 C6 . 1.39(2) ?
C1 N1 . 1.399(19) ?
C2 C3 . 1.42(3) ?
C2 H2 . 0.9300 ?
C3 C4 . 1.27(4) ?
C3 H3 . 0.9300 ?
C4 C5 . 1.34(4) ?
C4 H4 . 0.9300 ?
C5 C6 . 1.37(2) ?
C5 H5 . 0.9300 ?
C6 H6 . 0.9300 ?
C7 O1 . 1.237(16) ?
C7 N1 . 1.321(16) ?
C7 C8 . 1.555(18) ?
C8 Br3 . 1.902(16) ?
C8 Br2 . 1.913(17) ?
C8 Br1 . 1.960(19) ?
N1 H1N . 0.8600 ?

loop_
_geom_hbond_atom_site_label_D
_geom_hbond_atom_site_label_H
_geom_hbond_atom_site_label_A
_geom_hbond_site_symmetry_A
_geom_hbond_distance_DH
_geom_hbond_distance_HA
_geom_hbond_distance_DA
_geom_hbond_angle_DHA
N1 H1N O1 4_465 0.86 2.19 2.967(13) 150.0
N1 H1N Br1 . 0.86 2.68 3.123(13) 113.6

loop_
_geom_torsion_atom_site_label_1
_geom_torsion_atom_site_label_2
_geom_torsion_atom_site_label_3
_geom_torsion_atom_site_label_4
_geom_torsion_site_symmetry_1
_geom_torsion_site_symmetry_2
_geom_torsion_site_symmetry_3
_geom_torsion_site_symmetry_4
_geom_torsion
_geom_torsion_publ_flag
C6 C1 C2 C3 . . . . 2(3) ?
N1 C1 C2 C3 . . . . -179.1(19) ?
C1 C2 C3 C4 . . . . -5(4) ?
C2 C3 C4 C5 . . . . 8(4) ?
C3 C4 C5 C6 . . . . -7(4) ?
C4 C5 C6 C1 . . . . 4(3) ?
C2 C1 C6 C5 . . . . -2(2) ?
N1 C1 C6 C5 . . . . 179.6(15) ?
O1 C7 C8 Br3 . . . . 23.1(19) ?
N1 C7 C8 Br3 . . . . -159.7(12) ?
O1 C7 C8 Br2 . . . . -100.0(14) ?
N1 C7 C8 Br2 . . . . 77.2(16) ?
O1 C7 C8 Br1 . . . . 142.1(13) ?
N1 C7 C8 Br1 . . . . -40.7(17) ?
O1 C7 N1 C1 . . . . 4(3) ?
C8 C7 N1 C1 . . . . -173.4(14) ?
C2 C1 N1 C7 . . . . 139.6(18) ?
C6 C1 N1 C7 . . . . -42(2) ?

loop_
_cod_related_entry_id
_cod_related_entry_database
_cod_related_entry_code
1 ChemSpider 8369378
